data_7239760
loop_
_publ_author_name
'Guillon, Jean'
'Nim, Shweta'
'Moreau, St\'ephane'
'Ronga, Luisa'
'Savrimoutou, Sol\`ene'
'Thivet, Elisabeth'
'Marchivie, Mathieu'
'Di Pietro, Attilio'
'Prasad, Rajendra'
'Le Borgne, Marc'

_publ_section_title
;
 Synthesis of new piperazinyl-pyrrolo[1,2-a]quinoxaline derivatives as
 inhibitors of Candida albicans multidrug transporters by a
 Buchwald--Hartwig cross-coupling reaction
;
_journal_issue 5
_journal_name_full 'RSC Advances'
_journal_page_first 2915
_journal_page_last 2931
_journal_paper_doi 10.1039/C9RA09348F
_journal_volume 10
_journal_year 2020
_chemical_formula_sum 'C58 H54 F2 N8 O0.2'
_chemical_formula_weight 904.29
_space_group_IT_number 2
_space_group_name_Hall '-P 1'
_space_group_name_H-M_alt 'P -1'
_symmetry_cell_setting triclinic
_symmetry_space_group_name_H-M 'P -1'
_atom_sites_solution_hydrogens geom
_atom_sites_solution_primary direct
_atom_sites_solution_secondary difmap
_audit_block_doi 10.5517/ccyy00w
_audit_creation_method SHELXL-97
_audit_update_record
;
2015-11-04 deposited with the CCDC.	2020-01-02 downloaded from the CCDC.
;
_cell_angle_alpha 77.83(2)
_cell_angle_beta 81.76(4)
_cell_angle_gamma 87.25(3)
_cell_formula_units_Z 2
_cell_length_a 9.471(10)
_cell_length_b 13.021(6)
_cell_length_c 19.887(6)
_cell_measurement_reflns_used 25
_cell_measurement_temperature 293(2)
_cell_measurement_theta_max 35
_cell_measurement_theta_min 25
_cell_volume 2372(3)
_computing_cell_refinement 'CAD-4 software'
_computing_data_collection 'CAD-4 software (Enraf-Nonius, 1989)'
_computing_data_reduction 'Nonius (unpublished)'
_computing_structure_refinement 'SHELXL-97 (Sheldrick, 1997)'
_computing_structure_solution 'SHELXS-97 (Sheldrick, 1990)'
_diffrn_ambient_temperature 293(2)
_diffrn_measured_fraction_theta_full 0.987
_diffrn_measured_fraction_theta_max 0.987
_diffrn_measurement_device_type 'Enraf Nonius cad-4 diffractometer'
_diffrn_measurement_method \W-2\Scan
_diffrn_radiation_monochromator graphite
_diffrn_radiation_source 'fine-focus sealed tube'
_diffrn_radiation_type CuK\a
_diffrn_radiation_wavelength 1.54180
_diffrn_reflns_av_R_equivalents 0.0000
_diffrn_reflns_av_sigmaI/netI 0.0352
_diffrn_reflns_limit_h_max 11
_diffrn_reflns_limit_h_min -11
_diffrn_reflns_limit_k_max 15
_diffrn_reflns_limit_k_min -15
_diffrn_reflns_limit_l_max 24
_diffrn_reflns_limit_l_min 0
_diffrn_reflns_number 8875
_diffrn_reflns_theta_full 69.94
_diffrn_reflns_theta_max 69.94
_diffrn_reflns_theta_min 6.37
_diffrn_standards_decay_% 0
_diffrn_standards_interval_time 90
_diffrn_standards_number 2
_exptl_absorpt_coefficient_mu 0.648
_exptl_absorpt_correction_T_max 0.9090
_exptl_absorpt_correction_T_min 0.8813
_exptl_absorpt_correction_type psi-scan
_exptl_absorpt_process_details '(North et al., 1968)'
_exptl_crystal_colour colourless
_exptl_crystal_density_diffrn 1.266
_exptl_crystal_density_method 'not measured'
_exptl_crystal_description prism
_exptl_crystal_F_000 955
_exptl_crystal_size_max 0.20
_exptl_crystal_size_mid 0.15
_exptl_crystal_size_min 0.15
_refine_diff_density_max 0.416
_refine_diff_density_min -0.425
_refine_diff_density_rms 0.139
_refine_ls_extinction_coef 0.0080(4)
_refine_ls_extinction_expression Fc^*^=kFc[1+0.001xFc^2^\l^3^/sin(2\q)]^-1/4^
_refine_ls_extinction_method SHELXL
_refine_ls_goodness_of_fit_ref 1.060
_refine_ls_hydrogen_treatment constr
_refine_ls_matrix_type full
_refine_ls_number_parameters 615
_refine_ls_number_reflns 8875
_refine_ls_number_restraints 0
_refine_ls_restrained_S_all 1.060
_refine_ls_R_factor_all 0.1460
_refine_ls_R_factor_gt 0.0944
_refine_ls_shift/su_max 0.000
_refine_ls_shift/su_mean 0.000
_refine_ls_structure_factor_coef Fsqd
_refine_ls_weighting_details 'calc w=1/[\s^2^(Fo^2^)+(0.0466P)^2^+5.9355P] where P=(Fo^2^+2Fc^2^)/3'
_refine_ls_weighting_scheme calc
_refine_ls_wR_factor_gt 0.2133
_refine_ls_wR_factor_ref 0.2411
_reflns_number_gt 5174
_reflns_number_total 8875
_reflns_threshold_expression >2sigma(I)
_cod_data_source_file c9ra09348f2.cif
_cod_data_source_block jg546
_cod_depositor_comments 'Adding full bibliography for 7239760--7239761.cif.'
_cod_original_sg_symbol_H-M P-1
_cod_original_formula_sum 'C58 H54 F2 N8 O0.20'
_cod_database_code 7239760

loop_
_symmetry_equiv_pos_as_xyz
'x, y, z'
'-x, -y, -z'

loop_
_atom_site_label
_atom_site_type_symbol
_atom_site_fract_x
_atom_site_fract_y
_atom_site_fract_z
_atom_site_U_iso_or_equiv
_atom_site_adp_type
_atom_site_occupancy
_atom_site_symmetry_multiplicity
_atom_site_calc_flag
_atom_site_refinement_flags
N1 N 0.9511(4) 0.6204(3) 0.07175(18) 0.0507(9) Uani 1 1 d .
C2 C 1.0971(4) 0.6415(4) 0.0452(2) 0.0480(10) Uani 1 1 d .
C3 C 1.1432(5) 0.7350(4) 0.0008(2) 0.0590(12) Uani 1 1 d .
H3 H 1.0777 0.7887 -0.0119 0.071 Uiso 1 1 calc R
C4 C 1.2868(5) 0.7479(4) -0.0241(2) 0.0619(13) Uani 1 1 d .
H4 H 1.3179 0.8106 -0.0532 0.074 Uiso 1 1 calc R
C5 C 1.3847(5) 0.6677(4) -0.0060(2) 0.0622(13) Uani 1 1 d .
H5 H 1.4804 0.6758 -0.0244 0.075 Uiso 1 1 calc R
C6 C 1.3402(5) 0.5769(4) 0.0389(2) 0.0616(13) Uani 1 1 d .
H6 H 1.4067 0.5243 0.0521 0.074 Uiso 1 1 calc R
C7 C 1.1941(4) 0.5619(4) 0.0656(2) 0.0518(11) Uani 1 1 d .
N8 N 1.1610(4) 0.4694(3) 0.1145(2) 0.0573(10) Uani 1 1 d .
C9 C 1.0250(5) 0.4547(4) 0.1411(2) 0.0532(11) Uani 1 1 d .
C10 C 0.9177(5) 0.5289(4) 0.1226(2) 0.0531(11) Uani 1 1 d .
C11 C 0.7728(5) 0.5348(4) 0.1448(3) 0.0659(14) Uani 1 1 d .
H11 H 0.7208 0.4858 0.1791 0.079 Uiso 1 1 calc R
C12 C 0.7179(5) 0.6272(4) 0.1069(3) 0.0664(14) Uani 1 1 d .
H12 H 0.6229 0.6494 0.1112 0.080 Uiso 1 1 calc R
C13 C 0.8297(5) 0.6804(4) 0.0618(2) 0.0540(11) Uani 1 1 d .
N14 N 0.8291(4) 0.7754(3) 0.01468(19) 0.0537(10) Uani 1 1 d .
C15 C 0.8402(5) 0.7645(4) -0.0579(2) 0.0586(12) Uani 1 1 d .
H15A H 0.7560 0.7303 -0.0646 0.070 Uiso 1 1 calc R
H15B H 0.9228 0.7209 -0.0686 0.070 Uiso 1 1 calc R
C16 C 0.8540(5) 0.8704(4) -0.1065(2) 0.0604(13) Uani 1 1 d .
H16A H 0.9416 0.9026 -0.1021 0.073 Uiso 1 1 calc R
H16B H 0.8591 0.8615 -0.1540 0.073 Uiso 1 1 calc R
N17 N 0.7322(4) 0.9394(3) -0.09079(19) 0.0553(10) Uani 1 1 d .
C18 C 0.7249(5) 0.9502(4) -0.0186(2) 0.0610(13) Uani 1 1 d .
H18A H 0.6448 0.9958 -0.0074 0.073 Uiso 1 1 calc R
H18B H 0.8114 0.9821 -0.0125 0.073 Uiso 1 1 calc R
C19 C 0.7076(5) 0.8446(4) 0.0298(2) 0.0605(13) Uani 1 1 d .
H19A H 0.7010 0.8531 0.0775 0.073 Uiso 1 1 calc R
H19B H 0.6200 0.8132 0.0245 0.073 Uiso 1 1 calc R
C20 C 0.7406(5) 1.0397(4) -0.1394(3) 0.0632(13) Uani 1 1 d .
H20A H 0.7626 1.0273 -0.1862 0.076 Uiso 1 1 calc R
H20B H 0.8183 1.0791 -0.1309 0.076 Uiso 1 1 calc R
C21 C 0.6044(6) 1.1052(5) -0.1344(3) 0.0744(15) Uani 1 1 d .
H21A H 0.5251 1.0622 -0.1366 0.089 Uiso 1 1 calc R
H21B H 0.5894 1.1248 -0.0894 0.089 Uiso 1 1 calc R
C22 C 0.6031(5) 1.2024(4) -0.1894(3) 0.0638(13) Uani 1 1 d .
C23 C 0.6723(6) 1.2926(5) -0.1838(3) 0.0789(16) Uani 1 1 d .
H23 H 0.7183 1.2913 -0.1453 0.095 Uiso 1 1 calc R
C24 C 0.6730(7) 1.3826(5) -0.2343(4) 0.0914(19) Uani 1 1 d .
H24 H 0.7158 1.4427 -0.2291 0.110 Uiso 1 1 calc R
C25 C 0.6133(9) 1.3834(6) -0.2894(3) 0.100(2) Uani 1 1 d .
C26 C 0.5393(9) 1.2964(7) -0.2985(4) 0.116(3) Uani 1 1 d .
H26 H 0.4935 1.2988 -0.3372 0.139 Uiso 1 1 calc R
C27 C 0.5397(7) 1.2083(5) -0.2464(4) 0.092(2) Uani 1 1 d .
H27 H 0.4932 1.1493 -0.2509 0.110 Uiso 1 1 calc R
F28 F 0.6124(7) 1.4712(4) -0.3413(2) 0.163(2) Uani 1 1 d .
C29 C 0.9937(5) 0.3576(4) 0.1940(2) 0.0548(12) Uani 1 1 d .
C30 C 0.8758(5) 0.2958(4) 0.1928(3) 0.0623(13) Uani 1 1 d .
H30 H 0.8146 0.3167 0.1595 0.075 Uiso 1 1 calc R
C31 C 0.8530(6) 0.2033(4) 0.2421(3) 0.0773(17) Uani 1 1 d .
H31 H 0.7749 0.1629 0.2417 0.093 Uiso 1 1 calc R
C32 C 0.9404(7) 0.1699(5) 0.2906(3) 0.0767(16) Uani 1 1 d .
H32 H 0.9227 0.1075 0.3230 0.092 Uiso 1 1 calc R
C33 C 1.0571(6) 0.2299(5) 0.2915(3) 0.0771(16) Uani 1 1 d .
H33 H 1.1182 0.2081 0.3246 0.093 Uiso 1 1 calc R
C34 C 1.0819(6) 0.3231(4) 0.2425(3) 0.0639(13) Uani 1 1 d .
H34 H 1.1608 0.3626 0.2429 0.077 Uiso 1 1 calc R
N51 N 0.4089(4) 0.8731(3) 0.42844(18) 0.0543(10) Uani 1 1 d .
C52 C 0.5347(5) 0.8603(4) 0.4565(2) 0.0533(11) Uani 1 1 d .
C53 C 0.5843(5) 0.7683(4) 0.4956(2) 0.0623(13) Uani 1 1 d .
H53 H 0.5297 0.7083 0.5040 0.075 Uiso 1 1 calc R
C54 C 0.7088(6) 0.7622(5) 0.5220(3) 0.0711(15) Uani 1 1 d .
H54 H 0.7386 0.6988 0.5477 0.085 Uiso 1 1 calc R
C55 C 0.7942(6) 0.8528(5) 0.5103(3) 0.0717(15) Uani 1 1 d .
H55 H 0.8782 0.8507 0.5297 0.086 Uiso 1 1 calc R
C56 C 0.7489(5) 0.9429(5) 0.4698(2) 0.0635(13) Uani 1 1 d .
H56 H 0.8051 1.0021 0.4614 0.076 Uiso 1 1 calc R
C57 C 0.6261(5) 0.9508(4) 0.4411(2) 0.0542(11) Uani 1 1 d .
N58 N 0.5961(4) 1.0421(3) 0.39405(18) 0.0572(10) Uani 1 1 d .
C59 C 0.4869(5) 1.0457(4) 0.3616(2) 0.0525(11) Uani 1 1 d .
C60 C 0.3819(5) 0.9613(4) 0.3779(2) 0.0553(12) Uani 1 1 d .
C61 C 0.2532(6) 0.9537(4) 0.3571(3) 0.0665(14) Uani 1 1 d .
H61 H 0.2119 1.0017 0.3235 0.080 Uiso 1 1 calc R
C62 C 0.1938(6) 0.8577(5) 0.3968(3) 0.0709(15) Uani 1 1 d .
H62 H 0.1052 0.8322 0.3939 0.085 Uiso 1 1 calc R
C63 C 0.2876(5) 0.8093(4) 0.4396(2) 0.0594(12) Uani 1 1 d .
N64 N 0.2815(5) 0.7161(3) 0.4898(2) 0.0638(11) Uani 1 1 d .
C65 C 0.2403(6) 0.7310(4) 0.5615(2) 0.0623(13) Uani 1 1 d .
H65A H 0.1421 0.7559 0.5673 0.075 Uiso 1 1 calc R
H65B H 0.3002 0.7836 0.5706 0.075 Uiso 1 1 calc R
C66 C 0.2565(6) 0.6292(4) 0.6122(3) 0.0665(14) Uani 1 1 d .
H66A H 0.3554 0.6055 0.6074 0.080 Uiso 1 1 calc R
H66B H 0.2300 0.6399 0.6592 0.080 Uiso 1 1 calc R
N67 N 0.1644(5) 0.5473(3) 0.5996(2) 0.0643(11) Uani 1 1 d .
C68 C 0.2036(7) 0.5349(5) 0.5277(3) 0.0785(17) Uani 1 1 d .
H68A H 0.1444 0.4821 0.5186 0.094 Uiso 1 1 calc R
H68B H 0.3023 0.5110 0.5211 0.094 Uiso 1 1 calc R
C69 C 0.1851(7) 0.6372(5) 0.4773(3) 0.0795(17) Uani 1 1 d .
H69A H 0.2080 0.6270 0.4300 0.095 Uiso 1 1 calc R
H69B H 0.0868 0.6619 0.4839 0.095 Uiso 1 1 calc R
C70 C 0.1843(6) 0.4503(4) 0.6495(3) 0.0740(15) Uani 1 1 d .
H70A H 0.1838 0.4668 0.6949 0.089 Uiso 1 1 calc R
H70B H 0.2772 0.4199 0.6366 0.089 Uiso 1 1 calc R
C71 C 0.0692(6) 0.3682(5) 0.6546(3) 0.0809(17) Uani 1 1 d .
H71A H -0.0238 0.3974 0.6686 0.097 Uiso 1 1 calc R
H71B H 0.0688 0.3514 0.6094 0.097 Uiso 1 1 calc R
C72 C 0.0964(6) 0.2706(4) 0.7058(3) 0.0663(14) Uani 1 1 d .
C73 C 0.0601(6) 0.2627(5) 0.7768(3) 0.0714(15) Uani 1 1 d .
H73 H 0.0122 0.3188 0.7927 0.086 Uiso 1 1 calc R
C74 C 0.0922(6) 0.1756(5) 0.8241(3) 0.0749(16) Uani 1 1 d .
H74 H 0.0681 0.1727 0.8714 0.090 Uiso 1 1 calc R
C75 C 0.1610(6) 0.0917(5) 0.8000(3) 0.0755(15) Uani 1 1 d .
C76 C 0.1984(7) 0.0951(5) 0.7310(3) 0.0837(18) Uani 1 1 d .
H76 H 0.2460 0.0384 0.7157 0.100 Uiso 1 1 calc R
C77 C 0.1650(6) 0.1828(5) 0.6845(3) 0.0804(17) Uani 1 1 d .
H77 H 0.1884 0.1844 0.6372 0.096 Uiso 1 1 calc R
F78 F 0.1965(5) 0.0061(3) 0.8477(2) 0.1095(13) Uani 1 1 d .
C79 C 0.4693(5) 1.1362(4) 0.3045(2) 0.0531(11) Uani 1 1 d .
C80 C 0.4468(5) 1.1236(4) 0.2402(2) 0.0636(13) Uani 1 1 d .
H80 H 0.4339 1.0563 0.2335 0.076 Uiso 1 1 calc R
C81 C 0.4425(6) 1.2073(5) 0.1853(3) 0.0734(15) Uani 1 1 d .
H81 H 0.4270 1.1966 0.1422 0.088 Uiso 1 1 calc R
C82 C 0.4617(6) 1.3083(5) 0.1950(3) 0.0750(16) Uani 1 1 d .
H82 H 0.4592 1.3657 0.1584 0.090 Uiso 1 1 calc R
C83 C 0.4841(5) 1.3220(4) 0.2586(3) 0.0685(14) Uani 1 1 d .
H83 H 0.4962 1.3897 0.2649 0.082 Uiso 1 1 calc R
C84 C 0.4895(5) 1.2388(4) 0.3139(2) 0.0619(13) Uani 1 1 d .
H84 H 0.5061 1.2499 0.3568 0.074 Uiso 1 1 calc R
O100 O 0.8752(5) 0.5740(4) 0.6069(2) 0.091(6) Uiso 0.20 1 d PR

loop_
_atom_site_aniso_label
_atom_site_aniso_U_11
_atom_site_aniso_U_22
_atom_site_aniso_U_33
_atom_site_aniso_U_23
_atom_site_aniso_U_13
_atom_site_aniso_U_12
N1 0.0399(19) 0.066(2) 0.047(2) -0.0220(18) 0.0064(15) 0.0000(17)
C2 0.038(2) 0.067(3) 0.040(2) -0.022(2) 0.0056(17) -0.001(2)
C3 0.049(3) 0.075(3) 0.053(3) -0.019(2) 0.003(2) 0.003(2)
C4 0.046(3) 0.077(4) 0.060(3) -0.015(3) 0.008(2) -0.009(2)
C5 0.040(3) 0.083(4) 0.060(3) -0.017(3) 0.010(2) -0.005(2)
C6 0.044(3) 0.076(3) 0.062(3) -0.018(3) 0.008(2) 0.004(2)
C7 0.040(2) 0.068(3) 0.048(2) -0.022(2) 0.0057(19) 0.000(2)
N8 0.044(2) 0.067(3) 0.059(2) -0.020(2) 0.0100(17) -0.0005(18)
C9 0.045(2) 0.067(3) 0.050(3) -0.026(2) 0.007(2) -0.003(2)
C10 0.045(2) 0.065(3) 0.048(2) -0.018(2) 0.0080(19) -0.002(2)
C11 0.045(3) 0.081(4) 0.068(3) -0.019(3) 0.013(2) -0.002(2)
C12 0.039(3) 0.083(4) 0.073(3) -0.021(3) 0.009(2) 0.006(2)
C13 0.044(2) 0.067(3) 0.050(3) -0.019(2) 0.0026(19) 0.008(2)
N14 0.041(2) 0.073(3) 0.050(2) -0.028(2) 0.0001(16) 0.0121(18)
C15 0.050(3) 0.076(3) 0.055(3) -0.032(3) 0.000(2) 0.011(2)
C16 0.050(3) 0.077(3) 0.055(3) -0.028(3) 0.005(2) 0.010(2)
N17 0.048(2) 0.068(3) 0.052(2) -0.0239(19) 0.0000(17) 0.0098(18)
C18 0.053(3) 0.077(3) 0.057(3) -0.033(3) 0.000(2) 0.013(2)
C19 0.050(3) 0.077(3) 0.055(3) -0.026(3) 0.002(2) 0.014(2)
C20 0.051(3) 0.081(4) 0.060(3) -0.026(3) -0.001(2) 0.009(2)
C21 0.062(3) 0.083(4) 0.076(4) -0.023(3) 0.003(3) 0.011(3)
C22 0.054(3) 0.076(4) 0.065(3) -0.030(3) -0.005(2) 0.018(3)
C23 0.074(4) 0.091(4) 0.080(4) -0.035(4) -0.016(3) 0.012(3)
C24 0.100(5) 0.081(4) 0.092(5) -0.021(4) -0.010(4) 0.010(4)
C25 0.136(6) 0.089(5) 0.066(4) -0.012(4) -0.002(4) 0.050(5)
C26 0.155(7) 0.117(6) 0.096(5) -0.058(5) -0.057(5) 0.061(6)
C27 0.099(5) 0.085(5) 0.107(5) -0.045(4) -0.041(4) 0.033(4)
F28 0.259(6) 0.105(3) 0.105(3) -0.007(3) 0.003(4) 0.067(4)
C29 0.052(3) 0.062(3) 0.049(3) -0.020(2) 0.013(2) -0.002(2)
C30 0.053(3) 0.069(3) 0.066(3) -0.028(3) 0.010(2) -0.003(2)
C31 0.068(4) 0.070(4) 0.087(4) -0.024(3) 0.027(3) -0.012(3)
C32 0.077(4) 0.074(4) 0.071(4) -0.015(3) 0.022(3) -0.008(3)
C33 0.077(4) 0.088(4) 0.061(3) -0.017(3) 0.006(3) 0.009(3)
C34 0.062(3) 0.070(3) 0.059(3) -0.017(3) 0.004(2) -0.003(3)
N51 0.056(2) 0.071(3) 0.0368(19) -0.0152(18) -0.0016(16) -0.0035(19)
C52 0.054(3) 0.070(3) 0.038(2) -0.021(2) 0.0005(19) 0.002(2)
C53 0.063(3) 0.071(3) 0.050(3) -0.013(2) 0.001(2) 0.007(3)
C54 0.071(4) 0.082(4) 0.055(3) -0.013(3) 0.001(3) 0.013(3)
C55 0.058(3) 0.107(5) 0.052(3) -0.022(3) -0.011(2) 0.011(3)
C56 0.056(3) 0.089(4) 0.049(3) -0.024(3) -0.008(2) 0.002(3)
C57 0.055(3) 0.071(3) 0.038(2) -0.019(2) -0.001(2) 0.001(2)
N58 0.062(2) 0.070(3) 0.042(2) -0.0210(19) -0.0020(18) -0.001(2)
C59 0.054(3) 0.069(3) 0.037(2) -0.020(2) -0.0016(19) 0.000(2)
C60 0.051(3) 0.074(3) 0.045(2) -0.023(2) -0.003(2) -0.004(2)
C61 0.067(3) 0.080(4) 0.053(3) -0.014(3) -0.005(2) -0.003(3)
C62 0.066(3) 0.087(4) 0.060(3) -0.016(3) -0.003(3) -0.017(3)
C63 0.057(3) 0.077(3) 0.046(3) -0.018(2) 0.002(2) -0.017(3)
N64 0.074(3) 0.072(3) 0.047(2) -0.021(2) 0.0029(19) -0.019(2)
C65 0.073(3) 0.073(3) 0.046(3) -0.023(2) -0.004(2) -0.006(3)
C66 0.080(4) 0.072(3) 0.054(3) -0.026(3) -0.009(3) -0.012(3)
N67 0.079(3) 0.068(3) 0.048(2) -0.017(2) -0.006(2) -0.019(2)
C68 0.103(4) 0.082(4) 0.057(3) -0.030(3) -0.003(3) -0.026(3)
C69 0.105(5) 0.087(4) 0.053(3) -0.025(3) -0.007(3) -0.035(3)
C70 0.085(4) 0.076(4) 0.064(3) -0.016(3) -0.011(3) -0.016(3)
C71 0.077(4) 0.092(4) 0.076(4) -0.017(3) -0.009(3) -0.029(3)
C72 0.071(3) 0.073(4) 0.056(3) -0.019(3) 0.001(2) -0.024(3)
C73 0.077(4) 0.081(4) 0.060(3) -0.031(3) 0.005(3) -0.012(3)
C74 0.081(4) 0.089(4) 0.057(3) -0.027(3) 0.005(3) -0.019(3)
C75 0.081(4) 0.076(4) 0.068(3) -0.013(3) 0.000(3) -0.022(3)
C76 0.101(5) 0.073(4) 0.077(4) -0.033(3) 0.017(3) -0.017(3)
C77 0.093(4) 0.088(4) 0.061(3) -0.032(3) 0.020(3) -0.029(3)
F78 0.135(3) 0.085(3) 0.103(3) -0.006(2) -0.010(2) -0.018(2)
C79 0.048(3) 0.071(3) 0.041(2) -0.017(2) -0.0006(19) -0.002(2)
C80 0.070(3) 0.079(4) 0.043(3) -0.017(2) -0.002(2) -0.006(3)
C81 0.073(4) 0.102(5) 0.045(3) -0.015(3) -0.006(2) -0.012(3)
C82 0.072(4) 0.087(4) 0.058(3) 0.000(3) -0.005(3) 0.006(3)
C83 0.066(3) 0.069(3) 0.066(3) -0.010(3) -0.002(3) 0.004(3)
C84 0.064(3) 0.073(3) 0.051(3) -0.025(3) 0.001(2) -0.001(3)

loop_
_atom_type_symbol
_atom_type_description
_atom_type_scat_dispersion_real
_atom_type_scat_dispersion_imag
_atom_type_scat_source
C C 0.0181 0.0091 'International Tables Vol C Tables 4.2.6.8 and 6.1.1.4'
H H 0.0000 0.0000 'International Tables Vol C Tables 4.2.6.8 and 6.1.1.4'
N N 0.0311 0.0180 'International Tables Vol C Tables 4.2.6.8 and 6.1.1.4'
F F 0.0727 0.0534 'International Tables Vol C Tables 4.2.6.8 and 6.1.1.4'
O O 0.0492 0.0322 'International Tables Vol C Tables 4.2.6.8 and 6.1.1.4'

loop_
_geom_angle_atom_site_label_1
_geom_angle_atom_site_label_2
_geom_angle_atom_site_label_3
_geom_angle
C13 N1 C10 109.8(4)
C13 N1 C2 131.0(4)
C10 N1 C2 118.8(4)
C7 C2 C3 120.6(4)
C7 C2 N1 115.9(4)
C3 C2 N1 123.5(4)
C4 C3 C2 119.7(5)
C3 C4 C5 120.5(5)
C6 C5 C4 119.9(4)
C5 C6 C7 120.8(5)
C2 C7 N8 125.1(4)
C2 C7 C6 118.5(4)
N8 C7 C6 116.3(4)
C9 N8 C7 117.2(4)
N8 C9 C10 122.3(4)
N8 C9 C29 116.1(4)
C10 C9 C29 121.6(4)
C11 C10 C9 133.4(5)
C11 C10 N1 106.5(4)
C9 C10 N1 120.1(4)
C10 C11 C12 108.3(5)
C13 C12 C11 108.5(4)
N1 C13 C12 106.8(4)
N1 C13 N14 123.1(4)
C12 C13 N14 130.1(4)
C13 N14 C19 114.0(4)
C13 N14 C15 113.8(4)
C19 N14 C15 109.3(4)
N14 C15 C16 110.9(4)
N17 C16 C15 110.9(4)
C20 N17 C18 112.8(4)
C20 N17 C16 111.4(4)
C18 N17 C16 108.6(4)
N17 C18 C19 110.6(4)
N14 C19 C18 110.2(4)
N17 C20 C21 113.3(4)
C22 C21 C20 114.6(4)
C27 C22 C23 117.0(6)
C27 C22 C21 122.9(6)
C23 C22 C21 120.1(5)
C24 C23 C22 120.9(6)
C25 C24 C23 119.7(7)
C24 C25 F28 121.6(8)
C24 C25 C26 122.8(7)
F28 C25 C26 115.5(7)
C27 C26 C25 115.5(6)
C22 C27 C26 124.0(7)
C34 C29 C30 118.8(5)
C34 C29 C9 120.6(5)
C30 C29 C9 120.6(5)
C31 C30 C29 118.7(5)
C32 C31 C30 122.3(6)
C31 C32 C33 119.2(6)
C32 C33 C34 119.5(6)
C29 C34 C33 121.6(5)
C52 N51 C60 121.8(4)
C52 N51 C63 132.1(4)
C60 N51 C63 106.1(4)
N51 C52 C53 126.1(5)
N51 C52 C57 116.5(4)
C53 C52 C57 117.3(5)
C54 C53 C52 122.6(5)
C53 C54 C55 119.9(5)
C56 C55 C54 117.9(5)
C55 C56 C57 123.5(5)
C56 C57 N58 119.6(5)
C56 C57 C52 118.5(5)
N58 C57 C52 121.7(4)
C59 N58 C57 119.6(4)
N58 C59 C60 122.4(4)
N58 C59 C79 118.7(4)
C60 C59 C79 118.8(4)
C61 C60 N51 110.3(4)
C61 C60 C59 132.5(5)
N51 C60 C59 116.9(4)
C60 C61 C62 106.5(5)
C63 C62 C61 108.9(5)
C62 C63 N64 132.4(5)
C62 C63 N51 108.2(5)
N64 C63 N51 119.4(4)
C63 N64 C65 114.0(4)
C63 N64 C69 113.5(4)
C65 N64 C69 108.0(4)
N64 C65 C66 110.2(4)
N67 C66 C65 110.6(4)
C70 N67 C68 112.3(4)
C70 N67 C66 108.5(4)
C68 N67 C66 108.4(4)
N67 C68 C69 111.0(5)
N64 C69 C68 108.9(5)
N67 C70 C71 113.6(5)
C72 C71 C70 111.0(5)
C73 C72 C77 116.6(5)
C73 C72 C71 122.2(5)
C77 C72 C71 121.2(5)
C74 C73 C72 122.4(5)
C73 C74 C75 118.5(5)
C76 C75 F78 120.3(6)
C76 C75 C74 121.5(6)
F78 C75 C74 118.1(5)
C75 C76 C77 119.1(6)
C76 C77 C72 121.9(5)
C80 C79 C84 118.4(5)
C80 C79 C59 122.0(5)
C84 C79 C59 119.3(4)
C79 C80 C81 122.1(5)
C80 C81 C82 119.3(5)
C83 C82 C81 119.3(5)
C82 C83 C84 121.9(6)
C83 C84 C79 118.9(5)

loop_
_geom_bond_atom_site_label_1
_geom_bond_atom_site_label_2
_geom_bond_distance
N1 C13 1.373(6)
N1 C10 1.406(6)
N1 C2 1.426(5)
C2 C7 1.386(6)
C2 C3 1.393(6)
C3 C4 1.385(6)
C4 C5 1.386(7)
C5 C6 1.367(7)
C6 C7 1.417(6)
C7 N8 1.396(6)
N8 C9 1.327(5)
C9 C10 1.402(6)
C9 C29 1.477(6)
C10 C11 1.384(6)
C11 C12 1.397(7)
C12 C13 1.394(6)
C13 N14 1.386(6)
N14 C19 1.464(5)
N14 C15 1.469(5)
C15 C16 1.506(7)
C16 N17 1.468(5)
N17 C20 1.450(6)
N17 C18 1.464(5)
C18 C19 1.505(7)
C20 C21 1.515(7)
C21 C22 1.489(7)
C22 C27 1.344(8)
C22 C23 1.404(8)
C23 C24 1.373(8)
C24 C25 1.302(9)
C25 F28 1.369(7)
C25 C26 1.416(11)
C26 C27 1.375(9)
C29 C34 1.355(7)
C29 C30 1.414(7)
C30 C31 1.387(7)
C31 C32 1.350(8)
C32 C33 1.388(8)
C33 C34 1.394(7)
N51 C52 1.376(6)
N51 C60 1.398(6)
N51 C63 1.414(6)
C52 C53 1.384(7)
C52 C57 1.449(7)
C53 C54 1.350(7)
C54 C55 1.422(8)
C55 C56 1.365(7)
C56 C57 1.358(7)
C57 N58 1.394(6)
N58 C59 1.289(6)
C59 C60 1.471(6)
C59 C79 1.476(6)
C60 C61 1.357(7)
C61 C62 1.424(7)
C62 C63 1.360(7)
C63 N64 1.397(6)
N64 C65 1.476(5)
N64 C69 1.486(6)
C65 C66 1.503(7)
C66 N67 1.491(6)
N67 C70 1.456(6)
N67 C68 1.464(6)
C68 C69 1.508(8)
C70 C71 1.541(7)
C71 C72 1.489(8)
C72 C73 1.387(7)
C72 C77 1.401(8)
C73 C74 1.365(8)
C74 C75 1.382(8)
C75 C76 1.359(7)
C75 F78 1.366(7)
C76 C77 1.366(8)
C79 C80 1.369(6)
C79 C84 1.413(7)
C80 C81 1.374(7)
C81 C82 1.392(8)
C82 C83 1.362(7)
C83 C84 1.377(7)

loop_
_geom_torsion_atom_site_label_1
_geom_torsion_atom_site_label_2
_geom_torsion_atom_site_label_3
_geom_torsion_atom_site_label_4
_geom_torsion
C13 N1 C2 C7 -179.5(4)
C10 N1 C2 C7 8.1(5)
C13 N1 C2 C3 0.0(7)
C10 N1 C2 C3 -172.4(4)
C7 C2 C3 C4 1.3(7)
N1 C2 C3 C4 -178.2(4)
C2 C3 C4 C5 0.8(7)
C3 C4 C5 C6 -2.5(8)
C4 C5 C6 C7 2.1(8)
C3 C2 C7 N8 174.0(4)
N1 C2 C7 N8 -6.5(6)
C3 C2 C7 C6 -1.7(6)
N1 C2 C7 C6 177.8(4)
C5 C6 C7 C2 0.0(7)
C5 C6 C7 N8 -176.0(4)
C2 C7 N8 C9 3.1(7)
C6 C7 N8 C9 178.9(4)
C7 N8 C9 C10 -1.3(6)
C7 N8 C9 C29 -178.4(4)
N8 C9 C10 C11 -176.1(5)
C29 C9 C10 C11 0.8(8)
N8 C9 C10 N1 3.3(7)
C29 C9 C10 N1 -179.8(4)
C13 N1 C10 C11 -1.1(5)
C2 N1 C10 C11 172.8(4)
C13 N1 C10 C9 179.3(4)
C2 N1 C10 C9 -6.8(6)
C9 C10 C11 C12 -179.1(5)
N1 C10 C11 C12 1.4(6)
C10 C11 C12 C13 -1.2(6)
C10 N1 C13 C12 0.4(5)
C2 N1 C13 C12 -172.6(4)
C10 N1 C13 N14 -180.0(4)
C2 N1 C13 N14 7.1(7)
C11 C12 C13 N1 0.5(6)
C11 C12 C13 N14 -179.1(5)
N1 C13 N14 C19 -157.7(4)
C12 C13 N14 C19 21.9(7)
N1 C13 N14 C15 76.0(6)
C12 C13 N14 C15 -104.5(6)
C13 N14 C15 C16 -174.2(4)
C19 N14 C15 C16 57.0(5)
N14 C15 C16 N17 -57.9(5)
C15 C16 N17 C20 -177.1(4)
C15 C16 N17 C18 58.1(5)
C20 N17 C18 C19 176.7(4)
C16 N17 C18 C19 -59.3(5)
C13 N14 C19 C18 173.2(4)
C15 N14 C19 C18 -58.1(5)
N17 C18 C19 N14 60.4(5)
C18 N17 C20 C21 -68.9(5)
C16 N17 C20 C21 168.7(4)
N17 C20 C21 C22 -172.6(5)
C20 C21 C22 C27 98.8(7)
C20 C21 C22 C23 -80.0(6)
C27 C22 C23 C24 0.6(8)
C21 C22 C23 C24 179.6(5)
C22 C23 C24 C25 -2.6(10)
C23 C24 C25 F28 -179.5(6)
C23 C24 C25 C26 3.7(11)
C24 C25 C26 C27 -2.9(11)
F28 C25 C26 C27 -179.8(6)
C23 C22 C27 C26 0.2(9)
C21 C22 C27 C26 -178.7(6)
C25 C26 C27 C22 0.8(10)
N8 C9 C29 C34 39.9(6)
C10 C9 C29 C34 -137.2(5)
N8 C9 C29 C30 -136.5(4)
C10 C9 C29 C30 46.4(6)
C34 C29 C30 C31 1.4(7)
C9 C29 C30 C31 177.8(4)
C29 C30 C31 C32 -0.7(8)
C30 C31 C32 C33 0.1(8)
C31 C32 C33 C34 -0.1(8)
C30 C29 C34 C33 -1.4(7)
C9 C29 C34 C33 -177.9(4)
C32 C33 C34 C29 0.8(8)
C60 N51 C52 C53 -166.0(4)
C63 N51 C52 C53 12.8(7)
C60 N51 C52 C57 11.2(6)
C63 N51 C52 C57 -170.0(4)
N51 C52 C53 C54 -179.4(4)
C57 C52 C53 C54 3.4(7)
C52 C53 C54 C55 0.3(7)
C53 C54 C55 C56 -2.6(7)
C54 C55 C56 C57 1.0(7)
C55 C56 C57 N58 -172.7(4)
C55 C56 C57 C52 2.8(7)
N51 C52 C57 C56 177.6(4)
C53 C52 C57 C56 -4.9(6)
N51 C52 C57 N58 -7.0(6)
C53 C52 C57 N58 170.5(4)
C56 C57 N58 C59 173.2(4)
C52 C57 N58 C59 -2.2(6)
C57 N58 C59 C60 7.1(6)
C57 N58 C59 C79 -170.7(4)
C52 N51 C60 C61 178.0(4)
C63 N51 C60 C61 -1.1(5)
C52 N51 C60 C59 -6.8(6)
C63 N51 C60 C59 174.1(4)
N58 C59 C60 C61 171.0(5)
C79 C59 C60 C61 -11.2(7)
N58 C59 C60 N51 -3.0(6)
C79 C59 C60 N51 174.9(4)
N51 C60 C61 C62 1.1(6)
C59 C60 C61 C62 -173.1(5)
C60 C61 C62 C63 -0.7(6)
C61 C62 C63 N64 178.3(5)
C61 C62 C63 N51 0.1(6)
C52 N51 C63 C62 -178.4(4)
C60 N51 C63 C62 0.6(5)
C52 N51 C63 N64 3.1(7)
C60 N51 C63 N64 -177.9(4)
C62 C63 N64 C65 -98.3(7)
N51 C63 N64 C65 79.8(6)
C62 C63 N64 C69 25.9(8)
N51 C63 N64 C69 -156.0(4)
C63 N64 C65 C66 -172.1(4)
C69 N64 C65 C66 60.7(6)
N64 C65 C66 N67 -59.7(6)
C65 C66 N67 C70 179.7(4)
C65 C66 N67 C68 57.5(6)
C70 N67 C68 C69 -178.7(5)
C66 N67 C68 C69 -58.9(6)
C63 N64 C69 C68 171.6(4)
C65 N64 C69 C68 -61.0(6)
N67 C68 C69 N64 61.7(6)
C68 N67 C70 C71 -74.8(6)
C66 N67 C70 C71 165.4(5)
N67 C70 C71 C72 179.3(5)
C70 C71 C72 C73 79.7(7)
C70 C71 C72 C77 -98.1(6)
C77 C72 C73 C74 1.7(8)
C71 C72 C73 C74 -176.2(5)
C72 C73 C74 C75 -1.2(9)
C73 C74 C75 C76 0.8(9)
C73 C74 C75 F78 178.1(5)
F78 C75 C76 C77 -178.2(5)
C74 C75 C76 C77 -1.0(9)
C75 C76 C77 C72 1.6(9)
C73 C72 C77 C76 -1.9(8)
C71 C72 C77 C76 176.0(5)
N58 C59 C79 C80 128.3(5)
C60 C59 C79 C80 -49.6(6)
N58 C59 C79 C84 -45.6(6)
C60 C59 C79 C84 136.5(4)
C84 C79 C80 C81 -0.3(7)
C59 C79 C80 C81 -174.4(5)
C79 C80 C81 C82 0.0(8)
C80 C81 C82 C83 0.0(8)
C81 C82 C83 C84 0.4(8)
C82 C83 C84 C79 -0.8(8)
C80 C79 C84 C83 0.7(7)
C59 C79 C84 C83 174.9(4)
